data_1503918
loop_
_publ_author_name
'Donohoe, Timothy J.'
'Callens, Cedric K. A.'
'Thompson, Amber L.'

_publ_section_title
;
 Tethered aminohydroxylation (TA) reaction of amides.
;
_journal_issue 11
_journal_name_full 'Organic letters'
_journal_page_first 2305
_journal_page_last 2307
_journal_paper_doi 10.1021/ol900631y
_journal_volume 11
_journal_year 2009
_chemical_absolute_configuration ad
_chemical_formula_moiety 'C14 H27 N3 O4 Os1'
_chemical_formula_sum 'C14 H27 N3 O4 Os'
_chemical_formula_weight 491.59
_space_group_IT_number 9
_symmetry_cell_setting monoclinic
_symmetry_space_group_name_Hall 'C -2yc'
_symmetry_space_group_name_H-M 'C 1 c 1'
_atom_sites_solution_hydrogens geom
_atom_sites_solution_primary direct
_audit_creation_date 09-01-13
_audit_creation_method CRYSTALS_ver_12.86
_cell_angle_alpha 90
_cell_angle_beta 116.1764(9)
_cell_angle_gamma 90
_cell_formula_units_Z 4
_cell_length_a 11.2229(2)
_cell_length_b 22.1408(4)
_cell_length_c 7.34520(10)
_cell_measurement_reflns_used 1900
_cell_measurement_temperature 150
_cell_measurement_theta_max 28
_cell_measurement_theta_min 5
_cell_volume 1637.98(5)
_computing_cell_refinement 'DENZO/SCALEPACK (Otwinowski & Minor, 1997)'
_computing_data_collection 'COLLECT (Nonius, 1997-2001).'
_computing_data_reduction 'DENZO/SCALEPACK (Otwinowski & Minor, 1997)'
_computing_molecular_graphics 'CAMERON (Watkin et al., 1996)'
_computing_publication_material 'CRYSTALS (Betteridge et al., 2003)'
_computing_structure_refinement 'CRYSTALS (Betteridge et al., 2003)'
_computing_structure_solution 'SIR92 (Altomare et al., 1994)'
_diffrn_ambient_temperature 150
_diffrn_measured_fraction_theta_full 0.991
_diffrn_measured_fraction_theta_max 0.982
_diffrn_measurement_device 'Nonius KappaCCD'
_diffrn_measurement_device_type Area
_diffrn_measurement_method \w
_diffrn_radiation_monochromator graphite
_diffrn_radiation_type 'Mo K\a'
_diffrn_radiation_wavelength 0.71073
_diffrn_reflns_av_R_equivalents 0.014
_diffrn_reflns_limit_h_max 14
_diffrn_reflns_limit_h_min -14
_diffrn_reflns_limit_k_max 27
_diffrn_reflns_limit_k_min -28
_diffrn_reflns_limit_l_max 9
_diffrn_reflns_limit_l_min -9
_diffrn_reflns_number 3657
_diffrn_reflns_theta_full 25.086
_diffrn_reflns_theta_max 27.567
_diffrn_reflns_theta_min 5.179
_diffrn_standards_number 0
_exptl_absorpt_coefficient_mu 7.806
_exptl_absorpt_correction_T_max 0.31
_exptl_absorpt_correction_T_min 0.19
_exptl_absorpt_correction_type multi-scan
_exptl_absorpt_process_details 'DENZO/SCALEPACK (Otwinowski & Minor, 1997)'
_exptl_crystal_colour orange
_exptl_crystal_density_diffrn 1.993
_exptl_crystal_density_meas ?
_exptl_crystal_density_method 'not measured'
_exptl_crystal_description block
_exptl_crystal_F_000 960
_exptl_crystal_size_max 0.48
_exptl_crystal_size_mid 0.17
_exptl_crystal_size_min 0.15
_refine_diff_density_max 2.46
_refine_diff_density_min -1.16
_refine_ls_abs_structure_details 'Flack (1983), 1721 Friedel-pairs'
_refine_ls_abs_structure_Flack 0.575(10)
_refine_ls_extinction_coef 11(3)
_refine_ls_extinction_method 'Larson (1970), Equation 22'
_refine_ls_goodness_of_fit_ref 0.9614
_refine_ls_hydrogen_treatment constr
_refine_ls_matrix_type full
_refine_ls_number_parameters 201
_refine_ls_number_reflns 3599
_refine_ls_number_restraints 76
_refine_ls_R_factor_all 0.0230
_refine_ls_R_factor_gt 0.0225
_refine_ls_shift/su_max 0.000191
_refine_ls_structure_factor_coef Fsqd
_refine_ls_weighting_details
;
 Method= Modified Sheldrick 
 w=1/[\s^2^(F^2^) + ( 0.04P)^2^ + 7.80P] 
 ,where P=(max(Fo^2^,0) + 2Fc^2^)/3 
;
_refine_ls_weighting_scheme calc
_refine_ls_wR_factor_all 0.0584
_refine_ls_wR_factor_gt 0.0579
_refine_ls_wR_factor_ref 0.0584
_reflns_limit_h_max 14
_reflns_limit_h_min -14
_reflns_limit_k_max 28
_reflns_limit_k_min 0
_reflns_limit_l_max 9
_reflns_limit_l_min -9
_reflns_number_gt 3523
_reflns_number_total 3599
_reflns_threshold_expression I>2.0\s(I)
_oxford_diffrn_Wilson_B_factor 1.06
_oxford_diffrn_Wilson_scale 18.69
_oxford_refine_ls_r_factor_ref 0.0230
_oxford_refine_ls_scale 0.2355(2)
_oxford_reflns_number_all 3599
_oxford_reflns_threshold_expression_ref I>-3.0\s(I)
_oxford_structure_analysis_title 0181208
_cod_data_source_file ol900631y_si_002.cif
_cod_data_source_block Compound_35
_cod_depositor_comments
;
The following automatic conversions were performed:

'_symmetry_cell_setting' value 'Monoclinic' changed to 'monoclinic'
according to /home/saulius/struct/CIF-dictionaries/cif_core.dic
dictionary named 'cif_core.dic' version 2.4.2 from 2011-04-26.

Automatic conversion script
Id: cif_fix_values 1715 2011-07-08 13:25:40Z adriana 

The following automatic conversions were performed:

'_exptl_crystal_density_meas' value 'not measured' was changed to '?'
- the value is perceived as not measured.

Automatic conversion script
Id: cif_fix_values 3008 2015-01-20 13:52:24Z robertas 
;
_cod_original_sg_symbol_H-M 'C 1 c 1 '
_cod_original_formula_sum 'C14 H27 N3 O4 Os1'
_cod_database_code 1503918

loop_
_symmetry_equiv_pos_as_xyz
x,y,z
x+1/2,y+1/2,z
x,-y,z+1/2
x+1/2,-y+1/2,z+1/2

loop_
_atom_site_label
_atom_site_type_symbol
_atom_site_fract_x
_atom_site_fract_y
_atom_site_fract_z
_atom_site_U_iso_or_equiv
_atom_site_occupancy
_atom_site_adp_type
_atom_site_refinement_flags_posn
_atom_site_refinement_flags_adp
Os1 Os 0.11044(10) 0.621430(5) 0.21615(14) 0.0134 1.0000 Uani . U
N2 N 0.2386(4) 0.6327(2) 0.0997(7) 0.0160 1.0000 Uani . U
C3 C 0.3180(5) 0.5793(3) 0.1161(8) 0.0158 1.0000 Uani . U
C4 C 0.3387(5) 0.5458(2) 0.3087(8) 0.0181 1.0000 Uani . U
C5 C 0.4537(5) 0.5691(2) 0.4999(8) 0.0241 1.0000 Uani . U
C6 C 0.5784(6) 0.5773(3) 0.4686(9) 0.0279 1.0000 Uani . U
C7 C 0.5527(6) 0.6233(2) 0.2990(10) 0.0251 1.0000 Uani . U
C8 C 0.4411(5) 0.6032(3) 0.0980(8) 0.0196 1.0000 Uani . U
C9 C 0.3821(5) 0.6580(2) -0.0428(8) 0.0202 1.0000 Uani . U
C10 C 0.2667(6) 0.6784(3) 0.0001(8) 0.0173 1.0000 Uani . U
O11 O 0.2125(4) 0.72786(16) -0.0501(6) 0.0228 1.0000 Uani . U
N12 N -0.0285(4) 0.7012(2) 0.1042(6) 0.0188 1.0000 Uani . U
C13 C 0.0377(5) 0.7589(2) 0.1921(8) 0.0221 1.0000 Uani . U
C14 C -0.1361(5) 0.6893(3) 0.1663(9) 0.0225 1.0000 Uani . U
C15 C -0.0812(6) 0.6609(3) 0.3750(9) 0.0195 1.0000 Uani . U
N16 N -0.0165(5) 0.6015(3) 0.3748(7) 0.0181 1.0000 Uani . U
C17 C -0.1179(6) 0.5537(3) 0.2730(10) 0.0257 1.0000 Uani . U
C18 C 0.0633(6) 0.5826(3) 0.5879(8) 0.0278 1.0000 Uani . U
C19 C -0.0888(5) 0.7086(3) -0.1204(8) 0.0258 1.0000 Uani . U
O1 O 0.2177(4) 0.54873(16) 0.3305(6) 0.0199 1.0000 Uani . U
O2 O 0.1943(3) 0.66696(15) 0.4299(5) 0.0175 1.0000 Uani . U
O3 O -0.0138(4) 0.58690(16) 0.0068(5) 0.0192 1.0000 Uani . U
H31 H 0.2687 0.5538 0.0015 0.0218 1.0000 Uiso R .
H41 H 0.3576 0.5036 0.2914 0.0242 1.0000 Uiso R .
H52 H 0.4292 0.6092 0.5338 0.0314 1.0000 Uiso R .
H51 H 0.4711 0.5399 0.6108 0.0304 1.0000 Uiso R .
H62 H 0.6489 0.5923 0.5937 0.0322 1.0000 Uiso R .
H61 H 0.6087 0.5403 0.4372 0.0321 1.0000 Uiso R .
H71 H 0.5203 0.6607 0.3349 0.0325 1.0000 Uiso R .
H72 H 0.6283 0.6324 0.2693 0.0304 1.0000 Uiso R .
H81 H 0.4737 0.5741 0.0307 0.0250 1.0000 Uiso R .
H91 H 0.4473 0.6910 -0.0098 0.0258 1.0000 Uiso R .
H92 H 0.3522 0.6469 -0.1833 0.0256 1.0000 Uiso R .
H132 H 0.1065 0.7672 0.1490 0.0374 1.0000 Uiso R .
H131 H -0.0252 0.7925 0.1500 0.0374 1.0000 Uiso R .
H133 H 0.0796 0.7556 0.3411 0.0364 1.0000 Uiso R .
H142 H -0.1805 0.7272 0.1662 0.0297 1.0000 Uiso R .
H141 H -0.2010 0.6622 0.0663 0.0301 1.0000 Uiso R .
H151 H -0.0202 0.6874 0.4726 0.0248 1.0000 Uiso R .
H152 H -0.1538 0.6547 0.4108 0.0246 1.0000 Uiso R .
H172 H -0.0754 0.5154 0.2793 0.0450 1.0000 Uiso R .
H171 H -0.1660 0.5652 0.1323 0.0458 1.0000 Uiso R .
H173 H -0.1792 0.5503 0.3309 0.0460 1.0000 Uiso R .
H182 H 0.1076 0.5460 0.5849 0.0438 1.0000 Uiso R .
H181 H 0.1268 0.6138 0.6593 0.0440 1.0000 Uiso R .
H183 H 0.0046 0.5747 0.6489 0.0444 1.0000 Uiso R .
H192 H -0.1259 0.6704 -0.1844 0.0404 1.0000 Uiso R .
H191 H -0.1583 0.7389 -0.1620 0.0406 1.0000 Uiso R .
H193 H -0.0210 0.7208 -0.1588 0.0405 1.0000 Uiso R .

loop_
_atom_site_aniso_label
_atom_site_aniso_U_11
_atom_site_aniso_U_22
_atom_site_aniso_U_33
_atom_site_aniso_U_23
_atom_site_aniso_U_13
_atom_site_aniso_U_12
Os1 0.01476(10) 0.01300(10) 0.01477(10) -0.00021(16) 0.00865(6) 0.00017(15)
N2 0.0164(19) 0.0184(19) 0.018(2) 0.0001(16) 0.0118(16) 0.0012(15)
C3 0.018(2) 0.016(2) 0.018(2) -0.0058(17) 0.0122(19) -0.0032(17)
C4 0.0209(19) 0.014(2) 0.025(2) 0.0004(16) 0.0153(17) 0.0012(16)
C5 0.027(2) 0.020(3) 0.025(2) 0.0020(19) 0.0119(18) -0.0009(19)
C6 0.022(2) 0.028(3) 0.032(3) 0.003(2) 0.010(2) 0.001(2)
C7 0.014(2) 0.033(3) 0.028(3) 0.0022(18) 0.0087(19) -0.0092(18)
C8 0.017(2) 0.018(2) 0.028(2) -0.0055(17) 0.0135(17) -0.0029(16)
C9 0.023(2) 0.022(2) 0.021(2) -0.0030(17) 0.0143(19) -0.0048(17)
C10 0.021(2) 0.018(2) 0.016(3) -0.0018(18) 0.011(2) -0.0031(17)
O11 0.0285(19) 0.0177(16) 0.027(2) 0.0030(14) 0.0166(16) -0.0004(13)
N12 0.0204(19) 0.0187(17) 0.0193(17) 0.0017(14) 0.0105(15) 0.0051(13)
C13 0.023(3) 0.018(2) 0.026(3) -0.0005(18) 0.013(2) 0.0043(17)
C14 0.019(2) 0.024(3) 0.026(2) 0.005(2) 0.012(2) 0.0043(18)
C15 0.015(3) 0.021(2) 0.023(2) 0.001(2) 0.009(2) 0.0017(18)
N16 0.019(2) 0.021(2) 0.0187(19) 0.0040(17) 0.0130(16) 0.0023(16)
C17 0.023(3) 0.026(3) 0.035(3) -0.001(2) 0.019(2) -0.003(2)
C18 0.026(3) 0.037(3) 0.023(2) 0.010(2) 0.0130(19) 0.008(2)
C19 0.026(3) 0.030(3) 0.0181(19) 0.0056(19) 0.0065(19) 0.002(2)
O1 0.0231(16) 0.0142(15) 0.0292(19) 0.0046(14) 0.0176(14) 0.0028(12)
O2 0.0162(16) 0.0159(16) 0.0198(15) 0.0000(11) 0.0074(13) -0.0006(12)
O3 0.0237(17) 0.0179(17) 0.0207(15) -0.0026(13) 0.0141(12) -0.0019(12)

loop_
_atom_type_symbol
_atom_type_scat_dispersion_real
_atom_type_scat_dispersion_imag
_atom_type_scat_Cromer_Mann_a1
_atom_type_scat_Cromer_Mann_b1
_atom_type_scat_Cromer_Mann_a2
_atom_type_scat_Cromer_Mann_b2
_atom_type_scat_Cromer_Mann_a3
_atom_type_scat_Cromer_Mann_b3
_atom_type_scat_Cromer_Mann_a4
_atom_type_scat_Cromer_Mann_b4
_atom_type_scat_Cromer_Mann_c
_atom_type_scat_source
C 0.0033 0.0016 2.3100 20.8439 1.0200 10.2075 1.5886 0.5687 0.8650 51.6512 0.2156 'International Tables Vol C 4.2.6.8 and 6.1.1.4'
H 0.0000 0.0000 0.4930 10.5109 0.3229 26.1257 0.1402 3.1424 0.0408 57.7998 0.0030 'International Tables Vol C 4.2.6.8 and 6.1.1.4'
N 0.0061 0.0033 12.2126 0.0057 3.1322 9.8933 2.0125 28.9975 1.1663 0.5826 -11.5290 'International Tables Vol C 4.2.6.8 and 6.1.1.4'
O 0.0106 0.0060 3.0485 13.2771 2.2868 5.7011 1.5463 0.3239 0.8670 32.9089 0.2508 'International Tables Vol C 4.2.6.8 and 6.1.1.4'
Os -1.2165 7.6030 28.1894 1.6290 16.1550 8.9795 14.9305 0.3827 5.6759 48.1647 11.0005 'International Tables Vol C 4.2.6.8 and 6.1.1.4'

loop_
_geom_angle_atom_site_label_1
_geom_angle_atom_site_label_2
_geom_angle_atom_site_label_3
_geom_angle
_geom_angle_publ_flag
N2 Os1 N12 105.01(18) yes
N2 Os1 N16 173.27(19) yes
N12 Os1 N16 81.30(17) yes
N2 Os1 O1 82.19(18) yes
N12 Os1 O1 172.79(15) yes
N16 Os1 O1 91.51(17) yes
N2 Os1 O2 96.24(19) yes
N12 Os1 O2 83.55(16) yes
N16 Os1 O2 82.00(17) yes
O1 Os1 O2 95.90(16) yes
N2 Os1 O3 97.22(19) yes
N12 Os1 O3 82.31(17) yes
N16 Os1 O3 85.83(17) yes
O1 Os1 O3 96.86(17) yes
O2 Os1 O3 162.57(17) yes
Os1 N2 C3 113.3(3) yes
Os1 N2 C10 135.0(4) yes
C3 N2 C10 111.7(4) yes
N2 C3 C4 108.1(4) yes
N2 C3 C8 104.7(5) yes
C4 C3 C8 118.2(5) yes
N2 C3 H31 108.1 no
C4 C3 H31 108.6 no
C8 C3 H31 108.6 no
C3 C4 C5 114.4(4) yes
C3 C4 O1 108.5(4) yes
C5 C4 O1 109.9(4) yes
C3 C4 H41 107.3 no
C5 C4 H41 107.5 no
O1 C4 H41 109.1 no
C4 C5 C6 111.3(5) yes
C4 C5 H52 108.7 no
C6 C5 H52 107.8 no
C4 C5 H51 108.6 no
C6 C5 H51 109.9 no
H52 C5 H51 110.6 no
C5 C6 C7 110.2(5) yes
C5 C6 H62 108.5 no
C7 C6 H62 109.0 no
C5 C6 H61 112.5 no
C7 C6 H61 109.5 no
H62 C6 H61 107.1 no
C6 C7 C8 111.9(4) yes
C6 C7 H71 107.4 no
C8 C7 H71 105.2 no
C6 C7 H72 116.3 no
C8 C7 H72 105.4 no
H71 C7 H72 110.1 no
C3 C8 C7 113.8(5) yes
C3 C8 C9 101.1(4) yes
C7 C8 C9 110.3(4) yes
C3 C8 H81 111.6 no
C7 C8 H81 110.6 no
C9 C8 H81 109.0 no
C8 C9 C10 104.3(4) yes
C8 C9 H91 111.5 no
C10 C9 H91 109.5 no
C8 C9 H92 111.2 no
C10 C9 H92 111.6 no
H91 C9 H92 108.8 no
C9 C10 N2 107.9(5) yes
C9 C10 O11 123.7(5) yes
N2 C10 O11 128.4(5) yes
Os1 N12 C13 112.6(3) yes
Os1 N12 C14 105.8(3) yes
C13 N12 C14 109.8(4) yes
Os1 N12 C19 113.1(3) yes
C13 N12 C19 106.6(4) yes
C14 N12 C19 108.9(4) yes
N12 C13 H132 109.8 no
N12 C13 H131 111.4 no
H132 C13 H131 108.8 no
N12 C13 H133 108.8 no
H132 C13 H133 108.5 no
H131 C13 H133 109.4 no
N12 C14 C15 111.1(4) yes
N12 C14 H142 109.1 no
C15 C14 H142 109.7 no
N12 C14 H141 108.3 no
C15 C14 H141 110.1 no
H142 C14 H141 108.4 no
C14 C15 N16 110.1(5) yes
C14 C15 H151 110.3 no
N16 C15 H151 110.8 no
C14 C15 H152 108.5 no
N16 C15 H152 109.9 no
H151 C15 H152 107.2 no
Os1 N16 C15 104.2(4) yes
Os1 N16 C17 113.4(3) yes
C15 N16 C17 111.1(4) yes
Os1 N16 C18 112.2(3) yes
C15 N16 C18 108.3(4) yes
C17 N16 C18 107.5(5) yes
N16 C17 H172 110.4 no
N16 C17 H171 107.0 no
H172 C17 H171 108.3 no
N16 C17 H173 111.8 no
H172 C17 H173 110.3 no
H171 C17 H173 108.9 no
N16 C18 H182 107.0 no
N16 C18 H181 109.2 no
H182 C18 H181 110.6 no
N16 C18 H183 108.9 no
H182 C18 H183 109.2 no
H181 C18 H183 111.7 no
N12 C19 H192 109.3 no
N12 C19 H191 109.4 no
H192 C19 H191 109.7 no
N12 C19 H193 108.9 no
H192 C19 H193 109.3 no
H191 C19 H193 110.1 no
C4 O1 Os1 114.9(3) yes

loop_
_geom_bond_atom_site_label_1
_geom_bond_atom_site_label_2
_geom_bond_distance
_geom_bond_publ_flag
Os1 N2 1.987(4) yes
Os1 N12 2.258(4) yes
Os1 N16 2.247(5) yes
Os1 O1 1.963(4) yes
Os1 O2 1.750(3) yes
Os1 O3 1.732(4) yes
N2 C3 1.453(7) yes
N2 C10 1.364(7) yes
C3 C4 1.522(8) yes
C3 C8 1.538(7) yes
C3 H31 0.961 no
C4 C5 1.518(7) yes
C4 O1 1.438(6) yes
C4 H41 0.978 no
C5 C6 1.526(8) yes
C5 H52 0.993 no
C5 H51 0.989 no
C6 C7 1.535(8) yes
C6 H62 0.968 no
C6 H61 0.955 no
C7 C8 1.521(8) yes
C7 H71 0.984 no
C7 H72 0.985 no
C8 C9 1.541(8) yes
C8 H81 0.976 no
C9 C10 1.530(7) yes
C9 H91 0.987 no
C9 H92 0.966 no
C10 O11 1.227(7) yes
N12 C13 1.475(7) yes
N12 C14 1.492(7) yes
N12 C19 1.490(7) yes
C13 H132 0.972 no
C13 H131 0.976 no
C13 H133 0.985 no
C14 C15 1.513(8) yes
C14 H142 0.977 no
C14 H141 0.978 no
C15 N16 1.503(8) yes
C15 H151 0.945 no
C15 H152 0.971 no
N16 C17 1.492(8) yes
N16 C18 1.480(7) yes
C17 H172 0.964 no
C17 H171 0.965 no
C17 H173 0.958 no
C18 H182 0.956 no
C18 H181 0.964 no
C18 H183 0.962 no
C19 H192 0.968 no
C19 H191 0.971 no
C19 H193 0.959 no

loop_
_geom_hbond_atom_site_label_D
_geom_hbond_atom_site_label_H
_geom_hbond_atom_site_label_A
_geom_hbond_site_symmetry_A
_geom_hbond_angle_DHA
_geom_hbond_distance_DH
_geom_hbond_distance_HA
_geom_hbond_distance_DA
_geom_hbond_publ_flag
C3 H31 O1 3_564 151 0.96 2.53 3.410(9) yes
C13 H132 O11 . 143 0.97 2.42 3.250(9) yes
C19 H193 O11 . 145 0.96 2.38 3.216(9) yes
